data_4066888
loop_
_publ_author_name
'Wang, Nan'
'Hudson, Zachary M.'
'Wang, Suning'

_publ_section_title
;
 Reactivity of Aryldimesitylboranes under Suzuki&#x2212;Miyaura Coupling
 Conditions
;
_journal_issue 18
_journal_name_full Organometallics
_journal_page_first 4007
_journal_paper_doi 10.1021/om1006903
_journal_volume 29
_journal_year 2010
_chemical_formula_sum 'C45 H45 B'
_chemical_formula_weight 596.62
_chemical_name_systematic
;

 ?

;
_space_group_IT_number 2
_symmetry_cell_setting triclinic
_symmetry_space_group_name_Hall '-P 1'
_symmetry_space_group_name_H-M 'P -1'
_atom_sites_solution_hydrogens geom
_atom_sites_solution_primary direct
_atom_sites_solution_secondary difmap
_audit_creation_method SHELXL-97
_cell_angle_alpha 90.825(3)
_cell_angle_beta 101.464(3)
_cell_angle_gamma 111.939(2)
_cell_formula_units_Z 2
_cell_length_a 10.5203(4)
_cell_length_b 11.1484(4)
_cell_length_c 16.2389(6)
_cell_measurement_reflns_used 1367
_cell_measurement_temperature 180(2)
_cell_measurement_theta_max 20.93
_cell_measurement_theta_min 2.29
_cell_volume 1723.15(12)
_computing_cell_refinement 'Bruker SAINT'
_computing_data_collection 'Bruker APEX2'
_computing_data_reduction 'Bruker SAINT'
_computing_molecular_graphics 'Bruker SHELXTL'
_computing_publication_material 'Bruker SHELXTL'
_computing_structure_refinement 'SHELXL-97 (Sheldrick, 1997)'
_computing_structure_solution 'SHELXS-97 (Sheldrick, 1990)'
_diffrn_ambient_temperature 180(2)
_diffrn_measured_fraction_theta_full 0.982
_diffrn_measured_fraction_theta_max 0.982
_diffrn_measurement_device_type 'Bruker APEX-II CCD'
_diffrn_measurement_method '\f and \w scans'
_diffrn_radiation_monochromator graphite
_diffrn_radiation_source 'fine-focus sealed tube'
_diffrn_radiation_type MoK\a
_diffrn_radiation_wavelength 0.71073
_diffrn_reflns_av_R_equivalents 0.0730
_diffrn_reflns_av_sigmaI/netI 0.1257
_diffrn_reflns_limit_h_max 13
_diffrn_reflns_limit_h_min -13
_diffrn_reflns_limit_k_max 14
_diffrn_reflns_limit_k_min -14
_diffrn_reflns_limit_l_max 20
_diffrn_reflns_limit_l_min -19
_diffrn_reflns_number 17235
_diffrn_reflns_theta_full 27.00
_diffrn_reflns_theta_max 27.00
_diffrn_reflns_theta_min 1.98
_diffrn_standards_number 0
_exptl_absorpt_coefficient_mu 0.064
_exptl_absorpt_correction_T_max 0.9873
_exptl_absorpt_correction_T_min 0.9810
_exptl_absorpt_correction_type multi-scan
_exptl_crystal_colour colourless
_exptl_crystal_density_diffrn 1.150
_exptl_crystal_density_meas 0
_exptl_crystal_density_method 'not measured'
_exptl_crystal_description block
_exptl_crystal_F_000 640
_exptl_crystal_size_max 0.30
_exptl_crystal_size_mid 0.20
_exptl_crystal_size_min 0.20
_refine_diff_density_max 0.225
_refine_diff_density_min -0.218
_refine_diff_density_rms 0.045
_refine_ls_extinction_method none
_refine_ls_goodness_of_fit_ref 0.998
_refine_ls_hydrogen_treatment constr
_refine_ls_matrix_type full
_refine_ls_number_parameters 424
_refine_ls_number_reflns 7401
_refine_ls_number_restraints 0
_refine_ls_restrained_S_all 0.998
_refine_ls_R_factor_all 0.1684
_refine_ls_R_factor_gt 0.0617
_refine_ls_shift/su_max 2.375
_refine_ls_shift/su_mean 0.033
_refine_ls_structure_factor_coef Fsqd
_refine_ls_weighting_details 'calc w=1/[\s^2^(Fo^2^)+(0.0700P)^2^+0.0000P] where P=(Fo^2^+2Fc^2^)/3'
_refine_ls_weighting_scheme calc
_refine_ls_wR_factor_gt 0.1340
_refine_ls_wR_factor_ref 0.1762
_reflns_number_gt 3350
_reflns_number_total 7401
_reflns_threshold_expression >2sigma(I)
_cod_data_source_file om1006903_si_002.cif
_cod_data_source_block nan6a_(Compound_3)
_cod_depositor_comments
;
The following automatic conversions were performed:

'_symmetry_cell_setting' value 'Triclinic' changed to 'triclinic'
according to /home/saulius/struct/CIF-dictionaries/cif_core.dic
dictionary named 'cif_core.dic' version 2.4.1 from
2010-06-29.

'_exptl_absorpt_correction_type' value 'Multi-scan'
changed to 'multi-scan' according to
/home/saulius/struct/CIF-dictionaries/cif_core.dic dictionary named
'cif_core.dic' version 2.4.1 from 2010-06-29.

Automatic conversion script
Id: cif_fix_values 1715 2011-07-08 13:25:40Z adriana 
;
_cod_original_cell_volume 1723.15(11)
_cod_original_sg_symbol_H-M P-1
_cod_database_code 4066888

loop_
_symmetry_equiv_pos_as_xyz
'x, y, z'
'-x, -y, -z'

loop_
_atom_site_label
_atom_site_type_symbol
_atom_site_fract_x
_atom_site_fract_y
_atom_site_fract_z
_atom_site_U_iso_or_equiv
_atom_site_adp_type
_atom_site_occupancy
_atom_site_symmetry_multiplicity
_atom_site_calc_flag
_atom_site_refinement_flags
B1 B 0.2880(3) 1.1859(3) 0.13200(19) 0.0383(8) Uani 1 1 d .
C1 C 0.2536(3) -0.0971(3) 0.6051(2) 0.0554(9) Uani 1 1 d .
H1A H 0.2657 -0.1583 0.5693 0.066 Uiso 1 1 calc R
C2 C 0.2383(3) -0.1256(3) 0.6862(2) 0.0551(9) Uani 1 1 d .
C3 C 0.2271(3) -0.0322(3) 0.73824(18) 0.0515(8) Uani 1 1 d .
H3A H 0.2180 -0.0495 0.7944 0.062 Uiso 1 1 calc R
C4 C 0.2287(3) 0.0867(3) 0.71102(17) 0.0438(7) Uani 1 1 d .
C5 C 0.2374(3) 0.1105(2) 0.62784(17) 0.0399(7) Uani 1 1 d .
C6 C 0.2519(3) 0.0173(3) 0.57482(17) 0.0436(7) Uani 1 1 d .
C7 C 0.2718(4) 0.0421(3) 0.48643(18) 0.0622(9) Uani 1 1 d .
H7A H 0.3254 -0.0063 0.4702 0.093 Uiso 1 1 calc R
H7B H 0.3232 0.1352 0.4842 0.093 Uiso 1 1 calc R
H7C H 0.1799 0.0136 0.4473 0.093 Uiso 1 1 calc R
C8 C 0.2239(3) 0.1869(3) 0.77324(17) 0.0565(8) Uani 1 1 d .
H8A H 0.1687 0.1426 0.8137 0.085 Uiso 1 1 calc R
H8B H 0.1803 0.2418 0.7427 0.085 Uiso 1 1 calc R
H8C H 0.3197 0.2410 0.8035 0.085 Uiso 1 1 calc R
C9 C 0.2360(4) -0.2527(3) 0.7173(2) 0.0784(11) Uani 1 1 d .
H9A H 0.2963 -0.2822 0.6905 0.118 Uiso 1 1 calc R
H9B H 0.1396 -0.3178 0.7029 0.118 Uiso 1 1 calc R
H9C H 0.2706 -0.2410 0.7787 0.118 Uiso 1 1 calc R
C10 C 0.3344(3) 0.3538(2) 0.62051(16) 0.0448(7) Uani 1 1 d .
H10A H 0.4078 0.3636 0.6681 0.054 Uiso 1 1 calc R
C11 C 0.3326(3) 0.4613(3) 0.58011(16) 0.0450(7) Uani 1 1 d .
H11A H 0.4048 0.5437 0.6007 0.054 Uiso 1 1 calc R
C12 C 0.2278(3) 0.4522(2) 0.50998(15) 0.0365(6) Uani 1 1 d .
C13 C 0.1205(3) 0.3305(2) 0.48443(16) 0.0404(7) Uani 1 1 d .
H13A H 0.0452 0.3213 0.4382 0.048 Uiso 1 1 calc R
C14 C 0.1219(3) 0.2236(3) 0.52522(16) 0.0428(7) Uani 1 1 d .
H14A H 0.0467 0.1421 0.5068 0.051 Uiso 1 1 calc R
C15 C 0.2305(3) 0.2312(2) 0.59269(15) 0.0361(6) Uani 1 1 d .
C16 C 0.2343(3) 0.5638(2) 0.46058(16) 0.0367(7) Uani 1 1 d .
C17 C 0.1143(3) 0.5826(3) 0.41969(16) 0.0384(6) Uani 1 1 d .
H17A H 0.0250 0.5257 0.4272 0.046 Uiso 1 1 calc R
C18 C 0.1218(3) 0.6813(2) 0.36888(16) 0.0386(7) Uani 1 1 d .
H18A H 0.0377 0.6911 0.3423 0.046 Uiso 1 1 calc R
C19 C 0.2493(3) 0.7674(2) 0.35530(16) 0.0368(7) Uani 1 1 d .
C20 C 0.3695(3) 0.7507(3) 0.39804(18) 0.0479(8) Uani 1 1 d .
H20A H 0.4590 0.8089 0.3916 0.057 Uiso 1 1 calc R
C21 C 0.3617(3) 0.6518(3) 0.44959(18) 0.0474(8) Uani 1 1 d .
H21A H 0.4460 0.6441 0.4781 0.057 Uiso 1 1 calc R
C22 C 0.2591(3) 0.8723(2) 0.29893(16) 0.0355(6) Uani 1 1 d .
C23 C 0.1498(3) 0.9150(3) 0.27621(17) 0.0443(7) Uani 1 1 d .
H23A H 0.0668 0.8754 0.2968 0.053 Uiso 1 1 calc R
C24 C 0.1590(3) 1.0136(3) 0.22447(17) 0.0432(7) Uani 1 1 d .
H24A H 0.0832 1.0420 0.2122 0.052 Uiso 1 1 calc R
C25 C 0.2755(3) 1.0729(3) 0.18960(16) 0.0380(7) Uani 1 1 d .
C26 C 0.3843(3) 1.0278(3) 0.21192(16) 0.0413(7) Uani 1 1 d .
H26A H 0.4657 1.0645 0.1893 0.050 Uiso 1 1 calc R
C27 C 0.3770(3) 0.9317(3) 0.26583(16) 0.0399(7) Uani 1 1 d .
H27A H 0.4543 0.9057 0.2805 0.048 Uiso 1 1 calc R
C28 C 0.2964(3) 1.3260(3) 0.29743(16) 0.0562(9) Uani 1 1 d .
H28A H 0.3366 1.4112 0.3301 0.084 Uiso 1 1 calc R
H28B H 0.3723 1.3029 0.2850 0.084 Uiso 1 1 calc R
H28C H 0.2422 1.2606 0.3302 0.084 Uiso 1 1 calc R
C29 C 0.0899(3) 1.2164(3) -0.01984(15) 0.0462(7) Uani 1 1 d .
H29A H 0.0113 1.2242 -0.0602 0.069 Uiso 1 1 calc R
H29B H 0.0726 1.1243 -0.0153 0.069 Uiso 1 1 calc R
H29C H 0.1769 1.2586 -0.0395 0.069 Uiso 1 1 calc R
C30 C -0.0498(3) 1.5039(3) 0.15228(19) 0.0606(9) Uani 1 1 d .
H30A H -0.0523 1.5207 0.2112 0.091 Uiso 1 1 calc R
H30B H -0.1459 1.4598 0.1189 0.091 Uiso 1 1 calc R
H30C H -0.0043 1.5865 0.1297 0.091 Uiso 1 1 calc R
C31 C 0.1959(3) 1.2687(2) 0.13795(15) 0.0367(6) Uani 1 1 d .
C32 C 0.1033(3) 1.2808(2) 0.06513(16) 0.0375(7) Uani 1 1 d .
C33 C 0.0220(3) 1.3527(3) 0.07188(17) 0.0433(7) Uani 1 1 d .
H33A H -0.0428 1.3567 0.0231 0.052 Uiso 1 1 calc R
C34 C 0.0323(3) 1.4187(3) 0.14760(18) 0.0448(7) Uani 1 1 d .
C35 C 0.1222(3) 1.4060(3) 0.21809(17) 0.0456(7) Uani 1 1 d .
H35A H 0.1305 1.4505 0.2704 0.055 Uiso 1 1 calc R
C36 C 0.2010(3) 1.3309(3) 0.21561(16) 0.0409(7) Uani 1 1 d .
C37 C 0.2678(3) 0.9871(2) -0.00624(17) 0.0462(7) Uani 1 1 d .
H37A H 0.3034 0.9263 -0.0281 0.069 Uiso 1 1 calc R
H37B H 0.1845 0.9854 -0.0468 0.069 Uiso 1 1 calc R
H37C H 0.2427 0.9614 0.0477 0.069 Uiso 1 1 calc R
C38 C 0.5264(3) 1.4456(3) 0.14573(17) 0.0514(8) Uani 1 1 d .
H38A H 0.5949 1.5283 0.1347 0.077 Uiso 1 1 calc R
H38B H 0.5637 1.4199 0.1997 0.077 Uiso 1 1 calc R
H38C H 0.4385 1.4557 0.1481 0.077 Uiso 1 1 calc R
C39 C 0.6632(3) 1.3156(3) -0.10807(19) 0.0595(9) Uani 1 1 d .
H39A H 0.7144 1.2578 -0.1066 0.089 Uiso 1 1 calc R
H39B H 0.7303 1.4057 -0.0938 0.089 Uiso 1 1 calc R
H39C H 0.6051 1.3065 -0.1648 0.089 Uiso 1 1 calc R
C40 C 0.3913(3) 1.2168(2) 0.07074(15) 0.0348(6) Uani 1 1 d .
C41 C 0.4986(3) 1.3420(2) 0.07553(16) 0.0381(7) Uani 1 1 d .
C42 C 0.5830(3) 1.3703(3) 0.01821(18) 0.0446(7) Uani 1 1 d .
H42A H 0.6526 1.4555 0.0221 0.053 Uiso 1 1 calc R
C43 C 0.5704(3) 1.2796(3) -0.04487(17) 0.0420(7) Uani 1 1 d .
C44 C 0.4697(3) 1.1564(3) -0.04877(17) 0.0408(7) Uani 1 1 d .
H44A H 0.4610 1.0920 -0.0909 0.049 Uiso 1 1 calc R
C45 C 0.3808(3) 1.1236(2) 0.00700(16) 0.0369(7) Uani 1 1 d .

loop_
_atom_site_aniso_label
_atom_site_aniso_U_11
_atom_site_aniso_U_22
_atom_site_aniso_U_33
_atom_site_aniso_U_23
_atom_site_aniso_U_13
_atom_site_aniso_U_12
B1 0.0342(16) 0.0392(18) 0.0340(17) 0.0007(15) -0.0006(15) 0.0098(14)
C1 0.059(2) 0.0384(17) 0.059(2) 0.0018(16) -0.0010(17) 0.0146(15)
C2 0.0500(18) 0.0409(18) 0.059(2) 0.0119(17) -0.0052(17) 0.0091(15)
C3 0.0464(17) 0.0546(19) 0.0436(17) 0.0198(16) 0.0051(15) 0.0101(15)
C4 0.0361(15) 0.0512(18) 0.0367(16) 0.0072(15) 0.0037(13) 0.0107(14)
C5 0.0371(15) 0.0370(16) 0.0389(15) 0.0066(14) 0.0048(13) 0.0083(13)
C6 0.0457(17) 0.0379(16) 0.0404(16) 0.0059(14) 0.0019(14) 0.0122(13)
C7 0.082(2) 0.060(2) 0.0450(18) 0.0029(16) 0.0101(18) 0.0311(19)
C8 0.0563(19) 0.068(2) 0.0425(17) 0.0134(16) 0.0097(16) 0.0217(17)
C9 0.077(2) 0.051(2) 0.088(3) 0.0292(19) -0.004(2) 0.0130(18)
C10 0.0442(16) 0.0407(17) 0.0425(16) 0.0054(14) -0.0019(14) 0.0143(14)
C11 0.0477(17) 0.0344(15) 0.0453(16) 0.0057(14) -0.0003(14) 0.0123(13)
C12 0.0408(15) 0.0369(15) 0.0335(14) 0.0049(13) 0.0087(13) 0.0166(13)
C13 0.0390(15) 0.0408(16) 0.0373(15) 0.0085(13) 0.0025(13) 0.0134(13)
C14 0.0389(15) 0.0399(16) 0.0440(16) 0.0076(14) 0.0039(14) 0.0114(13)
C15 0.0375(15) 0.0362(15) 0.0337(14) 0.0063(12) 0.0085(13) 0.0126(12)
C16 0.0401(15) 0.0364(15) 0.0352(15) 0.0062(13) 0.0103(13) 0.0153(13)
C17 0.0371(15) 0.0414(15) 0.0384(15) 0.0064(13) 0.0112(13) 0.0152(13)
C18 0.0379(15) 0.0423(16) 0.0388(15) 0.0089(14) 0.0069(14) 0.0195(13)
C19 0.0392(15) 0.0369(15) 0.0363(15) 0.0035(13) 0.0053(13) 0.0184(13)
C20 0.0381(16) 0.0445(17) 0.0593(19) 0.0199(15) 0.0113(15) 0.0130(14)
C21 0.0374(16) 0.0501(18) 0.0561(18) 0.0186(16) 0.0060(15) 0.0201(14)
C22 0.0390(15) 0.0352(15) 0.0332(14) 0.0064(12) 0.0060(13) 0.0163(13)
C23 0.0392(16) 0.0495(17) 0.0452(17) 0.0142(15) 0.0103(14) 0.0172(14)
C24 0.0412(16) 0.0518(18) 0.0427(16) 0.0144(15) 0.0090(14) 0.0245(14)
C25 0.0394(15) 0.0441(16) 0.0322(14) 0.0051(13) 0.0079(13) 0.0179(13)
C26 0.0425(16) 0.0477(17) 0.0380(15) 0.0101(14) 0.0118(14) 0.0203(14)
C27 0.0431(16) 0.0468(17) 0.0383(15) 0.0107(14) 0.0111(14) 0.0255(14)
C28 0.064(2) 0.070(2) 0.0391(16) -0.0001(15) 0.0046(16) 0.0351(18)
C29 0.0479(17) 0.0477(17) 0.0401(16) 0.0035(14) 0.0016(14) 0.0193(14)
C30 0.072(2) 0.070(2) 0.059(2) 0.0182(17) 0.0192(18) 0.0461(19)
C31 0.0401(15) 0.0352(15) 0.0345(14) 0.0089(12) 0.0087(13) 0.0138(12)
C32 0.0383(15) 0.0350(15) 0.0387(15) 0.0111(13) 0.0098(13) 0.0124(12)
C33 0.0377(15) 0.0498(17) 0.0412(16) 0.0119(14) 0.0058(14) 0.0165(14)
C34 0.0451(17) 0.0493(17) 0.0477(17) 0.0161(15) 0.0172(15) 0.0231(14)
C35 0.0513(17) 0.0492(17) 0.0420(16) 0.0070(14) 0.0167(15) 0.0222(15)
C36 0.0429(16) 0.0440(16) 0.0354(15) 0.0038(13) 0.0062(13) 0.0174(14)
C37 0.0495(17) 0.0411(16) 0.0434(16) 0.0049(14) 0.0124(15) 0.0110(14)
C38 0.0506(18) 0.0407(16) 0.0563(19) -0.0012(15) 0.0099(16) 0.0114(14)
C39 0.059(2) 0.060(2) 0.060(2) 0.0131(17) 0.0261(18) 0.0165(17)
C40 0.0404(15) 0.0348(15) 0.0306(14) 0.0091(12) 0.0056(13) 0.0170(13)
C41 0.0411(15) 0.0365(15) 0.0370(15) 0.0046(13) 0.0056(14) 0.0169(13)
C42 0.0423(16) 0.0378(16) 0.0486(17) 0.0065(14) 0.0093(15) 0.0101(13)
C43 0.0422(16) 0.0447(17) 0.0419(16) 0.0096(15) 0.0120(15) 0.0181(14)
C44 0.0440(16) 0.0410(16) 0.0393(16) 0.0048(14) 0.0090(15) 0.0184(14)
C45 0.0366(14) 0.0357(15) 0.0371(15) 0.0068(13) 0.0056(13) 0.0135(12)

loop_
_atom_type_symbol
_atom_type_description
_atom_type_scat_dispersion_real
_atom_type_scat_dispersion_imag
_atom_type_scat_source
C C 0.0033 0.0016 'International Tables Vol C Tables 4.2.6.8 and 6.1.1.4'
H H 0.0000 0.0000 'International Tables Vol C Tables 4.2.6.8 and 6.1.1.4'
B B 0.0013 0.0007 'International Tables Vol C Tables 4.2.6.8 and 6.1.1.4'

loop_
_geom_angle_atom_site_label_1
_geom_angle_atom_site_label_2
_geom_angle_atom_site_label_3
_geom_angle
C25 B1 C40 120.2(2)
C25 B1 C31 118.6(2)
C40 B1 C31 121.1(2)
C6 C1 C2 122.0(3)
C6 C1 H1A 119.0
C2 C1 H1A 119.0
C3 C2 C1 117.7(3)
C3 C2 C9 121.0(3)
C1 C2 C9 121.2(3)
C2 C3 C4 122.3(3)
C2 C3 H3A 118.9
C4 C3 H3A 118.9
C5 C4 C3 118.9(3)
C5 C4 C8 122.0(3)
C3 C4 C8 119.1(3)
C4 C5 C6 119.3(2)
C4 C5 C15 122.0(2)
C6 C5 C15 118.7(2)
C1 C6 C5 119.7(3)
C1 C6 C7 118.8(3)
C5 C6 C7 121.4(2)
C6 C7 H7A 109.5
C6 C7 H7B 109.5
H7A C7 H7B 109.5
C6 C7 H7C 109.5
H7A C7 H7C 109.5
H7B C7 H7C 109.5
C4 C8 H8A 109.5
C4 C8 H8B 109.5
H8A C8 H8B 109.5
C4 C8 H8C 109.5
H8A C8 H8C 109.5
H8B C8 H8C 109.5
C2 C9 H9A 109.5
C2 C9 H9B 109.5
H9A C9 H9B 109.5
C2 C9 H9C 109.5
H9A C9 H9C 109.5
H9B C9 H9C 109.5
C11 C10 C15 121.1(2)
C11 C10 H10A 119.5
C15 C10 H10A 119.5
C10 C11 C12 121.8(2)
C10 C11 H11A 119.1
C12 C11 H11A 119.1
C11 C12 C13 117.1(2)
C11 C12 C16 121.9(2)
C13 C12 C16 120.8(2)
C14 C13 C12 121.0(2)
C14 C13 H13A 119.5
C12 C13 H13A 119.5
C13 C14 C15 122.0(2)
C13 C14 H14A 119.0
C15 C14 H14A 119.0
C10 C15 C14 117.0(2)
C10 C15 C5 122.8(2)
C14 C15 C5 120.1(2)
C21 C16 C17 116.8(2)
C21 C16 C12 120.5(2)
C17 C16 C12 122.6(2)
C18 C17 C16 121.7(3)
C18 C17 H17A 119.1
C16 C17 H17A 119.1
C17 C18 C19 121.7(2)
C17 C18 H18A 119.1
C19 C18 H18A 119.2
C18 C19 C20 116.5(2)
C18 C19 C22 122.4(2)
C20 C19 C22 121.1(2)
C21 C20 C19 121.7(3)
C21 C20 H20A 119.2
C19 C20 H20A 119.2
C16 C21 C20 121.5(2)
C16 C21 H21A 119.2
C20 C21 H21A 119.2
C27 C22 C23 116.9(2)
C27 C22 C19 121.7(2)
C23 C22 C19 121.4(3)
C24 C23 C22 121.6(3)
C24 C23 H23A 119.2
C22 C23 H23A 119.2
C23 C24 C25 122.3(2)
C23 C24 H24A 118.9
C25 C24 H24A 118.9
C24 C25 C26 115.7(2)
C24 C25 B1 122.7(2)
C26 C25 B1 121.5(3)
C27 C26 C25 122.1(3)
C27 C26 H26A 119.0
C25 C26 H26A 119.0
C26 C27 C22 121.4(2)
C26 C27 H27A 119.3
C22 C27 H27A 119.3
C36 C28 H28A 109.5
C36 C28 H28B 109.5
H28A C28 H28B 109.5
C36 C28 H28C 109.5
H28A C28 H28C 109.5
H28B C28 H28C 109.5
C32 C29 H29A 109.5
C32 C29 H29B 109.5
H29A C29 H29B 109.5
C32 C29 H29C 109.5
H29A C29 H29C 109.5
H29B C29 H29C 109.5
C34 C30 H30A 109.5
C34 C30 H30B 109.5
H30A C30 H30B 109.5
C34 C30 H30C 109.5
H30A C30 H30C 109.5
H30B C30 H30C 109.5
C36 C31 C32 117.8(2)
C36 C31 B1 121.5(2)
C32 C31 B1 120.7(2)
C33 C32 C31 119.8(2)
C33 C32 C29 118.8(2)
C31 C32 C29 121.4(2)
C34 C33 C32 122.1(2)
C34 C33 H33A 119.0
C32 C33 H33A 119.0
C35 C34 C33 117.6(2)
C35 C34 C30 121.1(3)
C33 C34 C30 121.2(2)
C34 C35 C36 122.6(2)
C34 C35 H35A 118.7
C36 C35 H35A 118.7
C35 C36 C31 119.9(2)
C35 C36 C28 117.3(2)
C31 C36 C28 122.7(2)
C45 C37 H37A 109.5
C45 C37 H37B 109.5
H37A C37 H37B 109.5
C45 C37 H37C 109.5
H37A C37 H37C 109.5
H37B C37 H37C 109.5
C41 C38 H38A 109.5
C41 C38 H38B 109.5
H38A C38 H38B 109.5
C41 C38 H38C 109.5
H38A C38 H38C 109.5
H38B C38 H38C 109.5
C43 C39 H39A 109.5
C43 C39 H39B 109.5
H39A C39 H39B 109.5
C43 C39 H39C 109.5
H39A C39 H39C 109.5
H39B C39 H39C 109.5
C45 C40 C41 116.8(2)
C45 C40 B1 122.2(2)
C41 C40 B1 121.0(2)
C42 C41 C40 120.5(2)
C42 C41 C38 118.5(2)
C40 C41 C38 121.0(3)
C41 C42 C43 122.4(3)
C41 C42 H42A 118.8
C43 C42 H42A 118.8
C44 C43 C42 117.9(3)
C44 C43 C39 121.3(3)
C42 C43 C39 120.8(3)
C43 C44 C45 121.8(3)
C43 C44 H44A 119.1
C45 C44 H44A 119.1
C44 C45 C40 120.6(2)
C44 C45 C37 117.4(2)
C40 C45 C37 121.9(3)

loop_
_geom_bond_atom_site_label_1
_geom_bond_atom_site_label_2
_geom_bond_distance
B1 C25 1.561(4)
B1 C40 1.565(4)
B1 C31 1.583(4)
C1 C6 1.379(4)
C1 C2 1.385(4)
C1 H1A 0.9500
C2 C3 1.385(4)
C2 C9 1.505(4)
C3 C4 1.399(4)
C3 H3A 0.9500
C4 C5 1.394(3)
C4 C8 1.517(4)
C5 C6 1.411(4)
C5 C15 1.490(3)
C6 C7 1.506(4)
C7 H7A 0.9800
C7 H7B 0.9800
C7 H7C 0.9800
C8 H8A 0.9800
C8 H8B 0.9800
C8 H8C 0.9800
C9 H9A 0.9800
C9 H9B 0.9800
C9 H9C 0.9800
C10 C11 1.379(3)
C10 C15 1.391(3)
C10 H10A 0.9500
C11 C12 1.392(3)
C11 H11A 0.9500
C12 C13 1.393(3)
C12 C16 1.478(3)
C13 C14 1.376(3)
C13 H13A 0.9500
C14 C15 1.393(3)
C14 H14A 0.9500
C16 C21 1.382(4)
C16 C17 1.395(3)
C17 C18 1.373(3)
C17 H17A 0.9500
C18 C19 1.390(4)
C18 H18A 0.9500
C19 C20 1.394(3)
C19 C22 1.481(3)
C20 C21 1.382(4)
C20 H20A 0.9500
C21 H21A 0.9500
C22 C27 1.388(3)
C22 C23 1.390(3)
C23 C24 1.379(4)
C23 H23A 0.9500
C24 C25 1.393(4)
C24 H24A 0.9500
C25 C26 1.402(3)
C26 C27 1.383(3)
C26 H26A 0.9500
C27 H27A 0.9500
C28 C36 1.513(3)
C28 H28A 0.9800
C28 H28B 0.9800
C28 H28C 0.9800
C29 C32 1.503(3)
C29 H29A 0.9800
C29 H29B 0.9800
C29 H29C 0.9800
C30 C34 1.513(4)
C30 H30A 0.9801
C30 H30B 0.9801
C30 H30C 0.9801
C31 C36 1.412(3)
C31 C32 1.418(3)
C32 C33 1.391(3)
C33 C34 1.388(4)
C33 H33A 0.9500
C34 C35 1.378(4)
C35 C36 1.386(3)
C35 H35A 0.9500
C37 C45 1.521(3)
C37 H37A 0.9800
C37 H37B 0.9800
C37 H37C 0.9800
C38 C41 1.515(3)
C38 H38A 0.9800
C38 H38B 0.9800
C38 H38C 0.9800
C39 C43 1.512(4)
C39 H39A 0.9800
C39 H39B 0.9800
C39 H39C 0.9800
C40 C45 1.414(3)
C40 C41 1.420(3)
C41 C42 1.372(3)
C42 C43 1.380(4)
C42 H42A 0.9500
C43 C44 1.378(4)
C44 C45 1.386(3)
C44 H44A 0.9500

loop_
_cod_related_entry_id
_cod_related_entry_database
_cod_related_entry_code
1 ChemSpider 30659690
